data_7039033
loop_
_publ_author_name
'Yadav, Sangeeta'
'Raju, Saravanan'
'Singh, Harkesh B.'
'Butcher, Ray J.'

_publ_section_title
;
 Selone-stabilized aryltellurenyl cations.
;
_journal_issue 20
_journal_name_full 'Dalton transactions (Cambridge, England : 2003)'
_journal_page_first 8458
_journal_page_last 8467
_journal_paper_doi 10.1039/c6dt01081d
_journal_volume 45
_journal_year 2016
_chemical_formula_moiety 'C8 H9 Br3 Te'
_chemical_formula_sum 'C8 H9 Br3 Te'
_chemical_formula_weight 472.48
_space_group_crystal_system monoclinic
_space_group_IT_number 14
_space_group_name_Hall '-P 2ybc'
_space_group_name_H-M_alt 'P 1 21/c 1'
_symmetry_space_group_name_Hall '-P 2ybc'
_symmetry_space_group_name_H-M 'P 1 21/c 1'
_atom_sites_solution_hydrogens geom
_atom_sites_solution_primary direct
_atom_sites_solution_secondary difmap
_audit_creation_method SHELXL-2014/7
_audit_update_record
;
2016-03-03 deposited with the CCDC.
2016-04-13 downloaded from the CCDC.
;
_cell_angle_alpha 90
_cell_angle_beta 105.946(5)
_cell_angle_gamma 90
_cell_formula_units_Z 4
_cell_length_a 8.996(4)
_cell_length_b 14.280(6)
_cell_length_c 9.201(4)
_cell_measurement_reflns_used 2334
_cell_measurement_temperature 100(2)
_cell_measurement_theta_max 25.40
_cell_measurement_theta_min 3.10
_cell_volume 1136.5(9)
_computing_cell_refinement 'CrystalClear-SM Expert 2.1 b24'
_computing_data_collection 'CrystalClear-SM Expert 2.1 b24 (Rigaku, 2012)'
_computing_data_reduction 'CrystalClear-SM Expert 2.1 b24'
_computing_molecular_graphics 'CrystalStructure 4.0'
_computing_publication_material 'CrystalStructure 4.0 (Rigaku, 2010)'
_computing_structure_refinement 'SHELXL-2014/7 (Sheldrick, 2014)'
_computing_structure_solution 'Shelxt (Sheldrick, 2015)'
_diffrn_ambient_temperature 100(2)
_diffrn_detector_area_resol_mean 7.111
_diffrn_measured_fraction_theta_full 0.989
_diffrn_measured_fraction_theta_max 0.989
_diffrn_measurement_device_type 'Rigaku Saturn724'
_diffrn_measurement_method \w
_diffrn_radiation_type MoK\a
_diffrn_radiation_wavelength 0.71075
_diffrn_reflns_av_R_equivalents 0.1337
_diffrn_reflns_av_unetI/netI 0.1260
_diffrn_reflns_Laue_measured_fraction_full 0.989
_diffrn_reflns_Laue_measured_fraction_max 0.989
_diffrn_reflns_limit_h_max 10
_diffrn_reflns_limit_h_min -7
_diffrn_reflns_limit_k_max 17
_diffrn_reflns_limit_k_min -16
_diffrn_reflns_limit_l_max 10
_diffrn_reflns_limit_l_min -11
_diffrn_reflns_number 2065
_diffrn_reflns_point_group_measured_fraction_full 0.989
_diffrn_reflns_point_group_measured_fraction_max 0.989
_diffrn_reflns_theta_full 25.372
_diffrn_reflns_theta_max 25.372
_diffrn_reflns_theta_min 3.147
_exptl_absorpt_coefficient_mu 13.113
_exptl_absorpt_correction_T_max 0.279
_exptl_absorpt_correction_T_min 0.164
_exptl_absorpt_correction_type numerical
_exptl_absorpt_process_details 'NUMABS (Rigaku, 1999)'
_exptl_crystal_colour colorless
_exptl_crystal_density_diffrn 2.761
_exptl_crystal_density_method 'not measured'
_exptl_crystal_description prism
_exptl_crystal_F_000 856
_exptl_crystal_size_max 0.330
_exptl_crystal_size_mid 0.300
_exptl_crystal_size_min 0.210
_refine_diff_density_max 2.511
_refine_diff_density_min -1.454
_refine_diff_density_rms 0.257
_refine_ls_extinction_coef 0.00048(19)
_refine_ls_extinction_expression Fc^*^=kFc[1+0.001xFc^2^\l^3^/sin(2\q)]^-1/4^
_refine_ls_extinction_method 'SHELXL-2014/7 (Sheldrick 2014'
_refine_ls_goodness_of_fit_ref 0.834
_refine_ls_hydrogen_treatment constr
_refine_ls_matrix_type full
_refine_ls_number_parameters 112
_refine_ls_number_reflns 2065
_refine_ls_number_restraints 0
_refine_ls_restrained_S_all 0.834
_refine_ls_R_factor_all 0.0507
_refine_ls_R_factor_gt 0.0425
_refine_ls_shift/su_max 0.000
_refine_ls_shift/su_mean 0.000
_refine_ls_structure_factor_coef Fsqd
_refine_ls_weighting_details 'w=1/[\s^2^(Fo^2^)] where P=(Fo^2^+2Fc^2^)/3'
_refine_ls_weighting_scheme calc
_refine_ls_wR_factor_gt 0.0746
_refine_ls_wR_factor_ref 0.0760
_reflns_Friedel_coverage 0.000
_reflns_number_gt 1444
_reflns_number_total 2065
_reflns_threshold_expression 'I > 2\s(I)'
_cod_data_source_file c6dt01081d2.cif
_cod_data_source_block shelx
_cod_depositor_comments 'Adding full bibliography for 7039028--7039034.cif.'
_cod_database_code 7039033
_shelx_shelxl_version_number 2014/7
_shelx_space_group_comment
;
The symmetry employed for this shelxl refinement is uniquely defined
by the following loop, which should always be used as a source of
symmetry information in preference to the above space-group names.
They are only intended as comments.
;

loop_
_space_group_symop_operation_xyz
'x, y, z'
'-x, y+1/2, -z+1/2'
'-x, -y, -z'
'x, -y-1/2, z-1/2'

loop_
_atom_site_label
_atom_site_type_symbol
_atom_site_fract_x
_atom_site_fract_y
_atom_site_fract_z
_atom_site_U_iso_or_equiv
_atom_site_adp_type
_atom_site_occupancy
_atom_site_site_symmetry_order
_atom_site_calc_flag
_atom_site_refinement_flags_posn
_atom_site_refinement_flags_adp
Te Te 0.85538(7) 0.59637(4) 0.84044(5) 0.0181(2) Uani 1 1 d . .
Br1 Br 0.77642(11) 0.42232(6) 0.91163(8) 0.0236(3) Uani 1 1 d . .
Br2 Br 0.98536(11) 0.51286(6) 0.67588(9) 0.0285(3) Uani 1 1 d . .
Br3 Br 0.94742(11) 0.75587(6) 0.75191(8) 0.0244(3) Uani 1 1 d . .
C1 C 0.6228(10) 0.6209(5) 0.7147(8) 0.019(2) Uani 1 1 d . .
C2 C 0.5631(10) 0.6257(5) 0.5566(8) 0.019(2) Uani 1 1 d . .
C3 C 0.4071(10) 0.6461(6) 0.5008(8) 0.020(2) Uani 1 1 d . .
H3A H 0.3641 0.6502 0.3945 0.024 Uiso 1 1 calc R U
C4 C 0.3128(10) 0.6607(5) 0.5918(8) 0.024(2) Uani 1 1 d . .
H4A H 0.2064 0.6740 0.5484 0.029 Uiso 1 1 calc R U
C5 C 0.3718(9) 0.6561(5) 0.7481(8) 0.019(2) Uani 1 1 d . .
H5A H 0.3062 0.6672 0.8115 0.023 Uiso 1 1 calc R U
C6 C 0.5301(10) 0.6349(5) 0.8123(8) 0.020(2) Uani 1 1 d . .
C7 C 0.6623(10) 0.6118(5) 0.4472(7) 0.023(2) Uani 1 1 d . .
H7A H 0.6060 0.6348 0.3468 0.035 Uiso 1 1 calc R U
H7B H 0.6852 0.5451 0.4411 0.035 Uiso 1 1 calc R U
H7C H 0.7592 0.6467 0.4837 0.035 Uiso 1 1 calc R U
C8 C 0.5890(9) 0.6324(5) 0.9837(7) 0.020(2) Uani 1 1 d . .
H8A H 0.6729 0.6780 1.0176 0.030 Uiso 1 1 calc R U
H8B H 0.6276 0.5695 1.0165 0.030 Uiso 1 1 calc R U
H8C H 0.5045 0.6482 1.0276 0.030 Uiso 1 1 calc R U

loop_
_atom_site_aniso_label
_atom_site_aniso_U_11
_atom_site_aniso_U_22
_atom_site_aniso_U_33
_atom_site_aniso_U_23
_atom_site_aniso_U_13
_atom_site_aniso_U_12
Te 0.0166(4) 0.0181(4) 0.0219(3) 0.0001(2) 0.0093(2) -0.0004(3)
Br1 0.0233(6) 0.0218(6) 0.0268(5) 0.0052(4) 0.0086(4) -0.0013(4)
Br2 0.0294(6) 0.0274(6) 0.0348(5) -0.0024(4) 0.0192(4) 0.0015(5)
Br3 0.0223(6) 0.0188(6) 0.0330(5) 0.0023(4) 0.0089(4) -0.0029(4)
C1 0.017(5) 0.014(5) 0.031(5) 0.000(4) 0.012(4) 0.001(4)
C2 0.018(5) 0.017(5) 0.022(4) 0.004(4) 0.009(4) -0.007(4)
C3 0.015(5) 0.021(6) 0.025(4) 0.004(4) 0.004(4) -0.003(4)
C4 0.018(6) 0.014(5) 0.041(5) 0.004(4) 0.009(4) 0.000(4)
C5 0.017(5) 0.012(5) 0.027(4) -0.004(4) 0.005(4) -0.001(4)
C6 0.028(6) 0.010(5) 0.028(5) 0.003(4) 0.016(4) 0.000(4)
C7 0.027(6) 0.025(6) 0.016(4) 0.003(4) 0.003(4) -0.007(4)
C8 0.014(5) 0.029(6) 0.020(4) -0.006(4) 0.010(4) 0.003(4)

loop_
_atom_type_symbol
_atom_type_description
_atom_type_scat_dispersion_real
_atom_type_scat_dispersion_imag
_atom_type_scat_source
C C 0.0033 0.0016 'International Tables Vol C Tables 4.2.6.8 and 6.1.1.4'
H H 0.0000 0.0000 'International Tables Vol C Tables 4.2.6.8 and 6.1.1.4'
Br Br -0.2901 2.4595 'International Tables Vol C Tables 4.2.6.8 and 6.1.1.4'
Te Te -0.5308 1.6751 'International Tables Vol C Tables 4.2.6.8 and 6.1.1.4'

loop_
_geom_angle_atom_site_label_1
_geom_angle_atom_site_label_2
_geom_angle_atom_site_label_3
_geom_angle
_geom_angle_site_symmetry_1
_geom_angle_site_symmetry_3
C1 Te Br2 108.0(2) . .
C1 Te Br3 92.0(2) . .
Br2 Te Br3 89.19(4) . .
C1 Te Br1 89.9(2) . .
Br2 Te Br1 84.54(4) . .
Br3 Te Br1 173.73(3) . .
C1 Te H8A 67.0 . .
Br2 Te H8A 172.9 . .
Br3 Te H8A 95.9 . .
Br1 Te H8A 90.4 . .
C1 Te H8B 66.0 . .
Br2 Te H8B 142.2 . .
Br3 Te H8B 127.2 . .
Br1 Te H8B 58.9 . .
H8A Te H8B 31.8 . .
C1 Te Br1 171.3(2) . 3_767
Br2 Te Br1 80.70(4) . 3_767
Br3 Te Br1 86.87(3) . 3_767
Br1 Te Br1 92.10(3) . 3_767
H8A Te Br1 104.5 . 3_767
H8B Te Br1 108.0 . 3_767
Te Br2 Br2 145.81(5) . 3_766
Te Br2 Br3 116.50(4) . 2_746
Br2 Br2 Br3 90.70(4) 3_766 2_746
C6 C1 C2 122.1(8) . .
C6 C1 Te 110.2(6) . .
C2 C1 Te 127.6(6) . .
C3 C2 C1 117.0(8) . .
C3 C2 C7 119.8(7) . .
C1 C2 C7 123.2(8) . .
C4 C3 C2 122.8(7) . .
C4 C3 H3A 118.6 . .
C2 C3 H3A 118.6 . .
C3 C4 C5 120.3(8) . .
C3 C4 H4A 119.9 . .
C5 C4 H4A 119.9 . .
C4 C5 C6 119.7(8) . .
C4 C5 H5A 120.2 . .
C6 C5 H5A 120.2 . .
C1 C6 C5 118.1(7) . .
C1 C6 C8 124.3(8) . .
C5 C6 C8 117.5(7) . .
C2 C7 H7A 109.5 . .
C2 C7 H7B 109.5 . .
H7A C7 H7B 109.5 . .
C2 C7 H7C 109.5 . .
H7A C7 H7C 109.5 . .
H7B C7 H7C 109.5 . .
C6 C8 H8A 109.5 . .
C6 C8 H8B 109.5 . .
H8A C8 H8B 109.5 . .
C6 C8 H8C 109.5 . .
H8A C8 H8C 109.5 . .
H8B C8 H8C 109.5 . .

loop_
_geom_bond_atom_site_label_1
_geom_bond_atom_site_label_2
_geom_bond_distance
_geom_bond_site_symmetry_2
Te C1 2.123(8) .
Te Br2 2.4607(12) .
Te Br3 2.6282(13) .
Te Br1 2.7141(14) .
Te H8A 2.8603 .
Te H8B 2.9654 .
Te Br1 3.4778(16) 3_767
Br2 Br2 3.339(2) 3_766
Br2 Br3 3.7488(19) 2_746
C1 C6 1.398(11) .
C1 C2 1.407(9) .
C2 C3 1.387(11) .
C2 C7 1.531(11) .
C3 C4 1.361(10) .
C3 H3A 0.9500 .
C4 C5 1.391(8) .
C4 H4A 0.9500 .
C5 C6 1.417(10) .
C5 H5A 0.9500 .
C6 C8 1.520(8) .
C7 H7A 0.9800 .
C7 H7B 0.9800 .
C7 H7C 0.9800 .
C8 H8A 0.9800 .
C8 H8B 0.9800 .
C8 H8C 0.9800 .

loop_
_geom_hbond_atom_site_label_D
_geom_hbond_atom_site_label_H
_geom_hbond_atom_site_label_A
_geom_hbond_distance_DH
_geom_hbond_distance_HA
_geom_hbond_distance_DA
_geom_hbond_angle_DHA
_geom_hbond_site_symmetry_A
C3 H3A Br1 0.95 2.94 3.826(8) 155.7 3_666
C8 H8B Br1 0.98 2.80 3.591(8) 138.1 .
C8 H8C Br1 0.98 2.91 3.753(8) 144.3 3_667
C8 H8A Br3 0.98 2.95 3.829(8) 149.5 4_576

loop_
_geom_torsion_atom_site_label_1
_geom_torsion_atom_site_label_2
_geom_torsion_atom_site_label_3
_geom_torsion_atom_site_label_4
_geom_torsion
C6 C1 C2 C3 0.8(12)
Te C1 C2 C3 -177.6(6)
C6 C1 C2 C7 179.3(7)
Te C1 C2 C7 0.9(11)
C1 C2 C3 C4 -0.5(12)
C7 C2 C3 C4 -179.0(8)
C2 C3 C4 C5 0.6(13)
C3 C4 C5 C6 -1.0(12)
C2 C1 C6 C5 -1.2(12)
Te C1 C6 C5 177.5(6)
C2 C1 C6 C8 -178.8(7)
Te C1 C6 C8 -0.1(10)
C4 C5 C6 C1 1.3(12)
C4 C5 C6 C8 179.0(7)
